data_7122490
loop_
_publ_author_name
'Saini, Meenaxi'
'Verma, Ashish'
'Tomar, Kapil'
'Bharadwaj, Parimal K.'
'Sadhu, Kalyan K.'

_publ_section_title
;
 Regioisomeric cryptand stabilized gold supraspheres and elongated
 dodecahedron supraparticles for reversible host-guest chemistry.
;
_journal_issue 91
_journal_name_full 'Chemical communications (Cambridge, England)'
_journal_page_first 12836
_journal_page_last 12839
_journal_paper_doi 10.1039/c8cc07589a
_journal_volume 54
_journal_year 2018
_chemical_formula_moiety 'C99 H114 N18'
_chemical_formula_sum 'C99 H114 N18'
_chemical_formula_weight 1556.09
_space_group_crystal_system triclinic
_space_group_IT_number 2
_space_group_name_Hall '-P 1'
_space_group_name_H-M_alt 'P -1'
_symmetry_space_group_name_Hall '-P 1'
_symmetry_space_group_name_H-M 'P -1'
_atom_sites_solution_hydrogens mixed
_audit_creation_date 2018-08-23
_audit_creation_method
;
Olex2 1.2
(compiled 2018.05.29 svn.r3508 for OlexSys, GUI svn.r5506)
;
_audit_update_record
;
2018-08-23 deposited with the CCDC.
2018-10-19 downloaded from the CCDC.
;
_cell_angle_alpha 66.3580(10)
_cell_angle_beta 76.628(2)
_cell_angle_gamma 78.423(2)
_cell_formula_units_Z 2
_cell_length_a 16.1763(9)
_cell_length_b 20.0396(11)
_cell_length_c 21.3747(12)
_cell_measurement_reflns_used 89
_cell_measurement_temperature 100
_cell_measurement_theta_max 27.52
_cell_measurement_theta_min 2.75
_cell_volume 6129.9(6)
_computing_cell_refinement 'Bruker Kappa Apex'
_computing_data_collection 'Bruker Kappa Apex'
_computing_data_reduction 'Bruker SAINT'
_computing_molecular_graphics 'Olex2 (Dolomanov et al., 2009)'
_computing_publication_material 'Olex2 (Dolomanov et al., 2009)'
_computing_structure_refinement 'XL (Sheldrick, 2008)'
_computing_structure_solution 'SHELXT 2014/5 (Sheldrick, 2014)'
_diffrn_ambient_temperature 100
_diffrn_measured_fraction_theta_full 0.998
_diffrn_measured_fraction_theta_max 0.998
_diffrn_measurement_device_type 'CCD area detector'
_diffrn_measurement_method 'phi omega scans'
_diffrn_radiation_type MoK\a
_diffrn_radiation_wavelength 0.71073
_diffrn_reflns_av_R_equivalents 0.0853
_diffrn_reflns_av_unetI/netI 0.1329
_diffrn_reflns_Laue_measured_fraction_full 0.998
_diffrn_reflns_Laue_measured_fraction_max 0.998
_diffrn_reflns_limit_h_max 19
_diffrn_reflns_limit_h_min -19
_diffrn_reflns_limit_k_max 24
_diffrn_reflns_limit_k_min -24
_diffrn_reflns_limit_l_max 25
_diffrn_reflns_limit_l_min -25
_diffrn_reflns_number 76990
_diffrn_reflns_point_group_measured_fraction_full 0.998
_diffrn_reflns_point_group_measured_fraction_max 0.998
_diffrn_reflns_theta_full 25.242
_diffrn_reflns_theta_max 25.499
_diffrn_reflns_theta_min 2.000
_exptl_absorpt_coefficient_mu 0.051
_exptl_absorpt_correction_T_max 0.982
_exptl_absorpt_correction_T_min 0.976
_exptl_absorpt_correction_type multi-scan
_exptl_absorpt_process_details '(SADABS; Bruker, 2000)'
_exptl_crystal_colour colorless
_exptl_crystal_density_diffrn 0.843
_exptl_crystal_description block
_exptl_crystal_F_000 1668
_exptl_crystal_size_max 0.2
_exptl_crystal_size_mid 0.16
_exptl_crystal_size_min 0.12
_refine_diff_density_max 0.682
_refine_diff_density_min -0.506
_refine_diff_density_rms 0.047
_refine_ls_extinction_method none
_refine_ls_goodness_of_fit_ref 1.065
_refine_ls_hydrogen_treatment mixed
_refine_ls_matrix_type full
_refine_ls_number_parameters 1081
_refine_ls_number_reflns 22766
_refine_ls_number_restraints 330
_refine_ls_restrained_S_all 1.060
_refine_ls_R_factor_all 0.1672
_refine_ls_R_factor_gt 0.0826
_refine_ls_shift/su_max 0.000
_refine_ls_shift/su_mean 0.000
_refine_ls_structure_factor_coef Fsqd
_refine_ls_weighting_details 'w=1/[\s^2^(Fo^2^)+(0.1264P)^2^] where P=(Fo^2^+2Fc^2^)/3'
_refine_ls_weighting_scheme calc
_refine_ls_wR_factor_gt 0.2221
_refine_ls_wR_factor_ref 0.2624
_reflns_Friedel_coverage 0.000
_reflns_number_gt 10291
_reflns_number_total 22766
_reflns_threshold_expression 'I > 2\s(I)'
_cod_data_source_file c8cc07589a2.cif
_cod_data_source_block 4mara_0m_sq
_cod_depositor_comments 'Adding full bibliography for 7122490.cif.'
_cod_database_code 7122490
_shelx_shelxl_version_number 2016/4
_shelx_space_group_comment
;
The symmetry employed for this shelxl refinement is uniquely defined
by the following loop, which should always be used as a source of
symmetry information in preference to the above space-group names.
They are only intended as comments.
;
_olex2_refinement_description
;
1. Fixed Uiso
 At 1.2 times of:
  All C(H) groups, All C(H,H) groups, All N(H) groups
 At 1.5 times of:
  All C(H,H,H) groups
2. Restrained distances
 N007-H007
 0.86 with sigma of 0.02
 N006-H006
 0.86 with sigma of 0.02
 C1-N02K
 1.4 with sigma of 0.001
3. Rigid bond restraints
 All non-hydrogen atoms
 with sigma for 1-2 distances of 0.01 and sigma for 1-3 distances of 0.01
4.a Riding coordinates:
 N009(H009), N00I(H00I), N02K(H02)
4.b Secondary CH2 refined with riding coordinates:
 C017(H01A,H01B), C01B(H01C,H01D), C01N(H01I,H01M), C01V(H01N,H01O), C020(H02A,
 H02B), C023(H02F,H02G), C028(H02H,H02I), C029(H02J,H02K), C02F(H02U,H02V),
 C02Q(H3AA,HB), C02R(H4AA,HC), C02S(H5AA,HD), C02X(H0BA,HK), C031(H03D,H03E),
 C1(H1A,H1B)
4.c Aromatic/amide H refined with riding coordinates:
 C00L(H00L), C00M(H00M), C00P(H00P), C00R(H00R), C016(H016), C01E(H01E),
 C01J(H01J), C01K(H01K), C01L(H01L), C01P(H01P), C01Q(H01Q), C01R(H01R),
 C01S(H01S), C01W(H01W), C021(H021), C025(H025), C026(H026), C02J(H02Z),
 C02M(H0AA), C02N(H1AA), C02U(H7AA), C02Y(H1BA), C02Z(H2BA), C037(H037)
4.d Idealised Me refined as rotating group:
 C00W(H00A,H00B,H00C), C01G(H01F,H01G,H01H), C022(H02C,H02D,H02E), C02C(H02L,
 H02M,H02N), C02D(H02O,H02P,H02Q), C02E(H02R,H02S,H02T), C02H(H02W,H02X,H02Y),
 C02O(H2AA,H,HA), C02T(H6AA,HE,HF), C02V(H8AA,HG,HH), C02W(H9AA,HI,HJ),
 C030(H03A,H03B,H03C), C034(H03F,H03G,H03H), C035(H03I,H03J,H03K), C036(H03L,
 H03M,H03N), C038(H03O,H03P,H03Q), C039(H03R,H03S,H03T), C03F(H03U,H03V,H03W)
;
_olex2_submission_special_instructions 'No special instructions were received'

loop_
_space_group_symop_operation_xyz
'x, y, z'
'-x, -y, -z'

loop_
_atom_site_label
_atom_site_type_symbol
_atom_site_fract_x
_atom_site_fract_y
_atom_site_fract_z
_atom_site_U_iso_or_equiv
_atom_site_adp_type
_atom_site_occupancy
_atom_site_site_symmetry_order
_atom_site_calc_flag
_atom_site_refinement_flags_posn
_atom_site_refinement_flags_adp
N001 N 0.57285(19) 0.33392(14) 0.94392(14) 0.0438(7) Uani 1 1 d . U
N002 N 0.52941(18) 0.45770(14) 0.93679(14) 0.0391(7) Uani 1 1 d . U
N003 N 0.58450(18) 0.50229(15) 0.88679(15) 0.0421(7) Uani 1 1 d . U
N004 N 0.50444(19) 0.32812(15) 0.91961(15) 0.0511(8) Uani 1 1 d . U
N005 N 0.06180(19) 0.02588(17) 0.83916(15) 0.0513(8) Uani 1 1 d . U
N006 N 0.7950(2) 0.01436(17) 0.75755(16) 0.0531(8) Uani 1 1 d D U
H006 H 0.7405(14) 0.0028(19) 0.7711(18) 0.064 Uiso 1 1 d DR .
N007 N 0.7843(2) 0.09954(17) 0.44365(16) 0.0538(8) Uani 1 1 d D U
H007 H 0.7314(15) 0.0836(19) 0.4532(18) 0.065 Uiso 1 1 d DR .
N008 N 0.0089(2) 0.10259(17) 0.90689(15) 0.0532(8) Uani 1 1 d . U
N009 N 0.56963(18) -0.11351(16) 0.67019(16) 0.0565(9) Uani 1 1 d . U
H009 H 0.559931 -0.071131 0.638419 0.068 Uiso 1 1 d R .
N00A N 0.3689(2) 0.60334(16) 0.27836(15) 0.0591(9) Uani 1 1 d . U
N00B N 0.0560(2) 0.09219(17) 0.95595(15) 0.0601(9) Uani 1 1 d . U
N00C N 0.4309(2) 0.48149(17) 0.28601(16) 0.0553(8) Uani 1 1 d . U
N00D N 0.4248(2) 0.62878(17) 0.29990(15) 0.0601(9) Uani 1 1 d . U
C00E C 0.4480(2) 0.55816(17) 0.88740(16) 0.0332(8) Uani 1 1 d . U
N00F N 0.3712(2) 0.43727(19) 0.32931(17) 0.0611(9) Uani 1 1 d . U
C00G C 0.4466(2) 0.48780(17) 0.93869(16) 0.0368(8) Uani 1 1 d . U
C00H C 0.3730(2) 0.61304(16) 0.87045(15) 0.0301(7) Uani 1 1 d . U
N00I N 0.08533(19) 0.74712(16) 0.80840(17) 0.0629(9) Uani 1 1 d . U
H00I H 0.074445 0.704277 0.837795 0.075 Uiso 1 1 d R .
C00J C 0.5338(2) 0.56438(18) 0.85670(16) 0.0360(8) Uani 1 1 d . U
C00K C 0.2270(2) 0.71703(19) 0.84121(16) 0.0394(8) Uani 1 1 d . U
C00L C 0.3036(2) 0.73803(18) 0.84182(16) 0.0401(8) Uani 1 1 d . U
H00L H 0.307050 0.786992 0.832438 0.048 Uiso 1 1 calc R .
C00M C 0.2967(2) 0.59288(18) 0.86840(15) 0.0383(8) Uani 1 1 d . U
H00M H 0.293632 0.544057 0.876974 0.046 Uiso 1 1 calc R .
N00N N 0.0462(2) 0.0606(2) 0.77364(17) 0.0727(11) Uani 1 1 d . U
C00O C 0.6177(2) 0.24616(19) 0.90385(17) 0.0482(9) Uani 1 1 d . U
C00P C 0.3746(2) 0.68665(17) 0.85627(15) 0.0380(8) Uani 1 1 d . U
H00P H 0.425107 0.701955 0.856492 0.046 Uiso 1 1 calc R .
C00Q C 0.6410(2) 0.28504(18) 0.93566(17) 0.0433(9) Uani 1 1 d . U
C00R C 0.2252(2) 0.64385(18) 0.85386(17) 0.0436(9) Uani 1 1 d . U
H00R H 0.175083 0.628729 0.852573 0.052 Uiso 1 1 calc R .
C00S C 0.1364(2) -0.01738(18) 0.84320(17) 0.0449(9) Uani 1 1 d . U
C00T C 0.8101(2) -0.00839(19) 0.55326(18) 0.0420(9) Uani 1 1 d . U
C00U C 0.7211(2) -0.09930(19) 0.6373(2) 0.0460(9) Uani 1 1 d . U
C00V C 0.2578(2) -0.04643(17) 0.75201(18) 0.0441(9) Uani 1 1 d . U
C00W C 0.3763(2) 0.44922(18) 0.98766(16) 0.0435(9) Uani 1 1 d . U
H00A H 0.364918 0.412964 0.973051 0.065 Uiso 1 1 calc GR .
H00B H 0.325965 0.483718 0.989129 0.065 Uiso 1 1 calc GR .
H00C H 0.391897 0.425669 1.032928 0.065 Uiso 1 1 calc GR .
C00X C 0.5055(2) 0.3832(2) 0.34845(18) 0.0457(9) Uani 1 1 d . U
C00Y C 0.1748(2) -0.01142(18) 0.77620(18) 0.0468(9) Uani 1 1 d . U
C00Z C 0.7510(2) -0.05732(19) 0.56882(19) 0.0440(9) Uani 1 1 d . U
C011 C 0.7495(2) -0.09340(19) 0.69106(18) 0.0437(9) Uani 1 1 d . U
C012 C 0.5749(2) 0.3285(2) 0.37663(19) 0.0498(10) Uani 1 1 d . U
C013 C 0.5317(2) 0.27512(18) 0.89426(17) 0.0456(9) Uani 1 1 d . U
C014 C 0.8106(2) -0.04687(19) 0.67632(19) 0.0448(9) Uani 1 1 d . U
C015 C 0.6688(2) 0.18625(18) 0.88332(18) 0.0473(9) Uani 1 1 d . U
C016 C 0.7045(2) 0.12200(19) 0.93154(18) 0.0530(10) Uani 1 1 d . U
H016 H 0.696397 0.116568 0.977765 0.064 Uiso 1 1 calc R .
C017 C 0.1500(2) 0.77316(18) 0.82623(19) 0.0484(9) Uani 1 1 d . U
H01A H 0.125884 0.785717 0.866653 0.058 Uiso 1 1 calc R .
H01B H 0.167501 0.817346 0.788270 0.058 Uiso 1 1 calc R .
C018 C -0.0499(2) 0.7678(2) 0.7692(2) 0.0517(10) Uani 1 1 d . U
N019 N -0.0178(2) 0.75571(19) 0.56244(18) 0.0735(12) Uani 1 1 d . U
H019 H -0.022(3) 0.711(2) 0.577(2) 0.088 Uiso 1 1 d R .
C01A C 0.5119(2) 0.4511(2) 0.29651(19) 0.0504(10) Uani 1 1 d . U
C01B C 0.5621(2) 0.38428(17) 0.97833(18) 0.0495(10) Uani 1 1 d . U
H01C H 0.616834 0.385467 0.988945 0.059 Uiso 1 1 calc R .
H01D H 0.522948 0.367042 1.021742 0.059 Uiso 1 1 calc R .
C01C C -0.1003(2) 0.7143(2) 0.8156(2) 0.0528(10) Uani 1 1 d . U
C01D C 0.8385(2) -0.00232(18) 0.6079(2) 0.0449(9) Uani 1 1 d . U
C01E C 0.7069(2) 0.25096(19) 0.36363(19) 0.0540(10) Uani 1 1 d . U
H01E H 0.752076 0.236095 0.334333 0.065 Uiso 1 1 calc R .
C01F C -0.1485(2) 0.6829(2) 0.7909(2) 0.0526(10) Uani 1 1 d . U
C01G C 0.5723(2) 0.62711(19) 0.79886(18) 0.0493(9) Uani 1 1 d . U
H01F H 0.583927 0.660442 0.816930 0.074 Uiso 1 1 calc GR .
H01G H 0.533163 0.652170 0.766737 0.074 Uiso 1 1 calc GR .
H01H H 0.624737 0.609233 0.775543 0.074 Uiso 1 1 calc GR .
C01H C 0.7659(2) 0.07302(19) 0.84186(19) 0.0520(10) Uani 1 1 d . U
C01I C -0.0081(2) 0.2088(2) 0.91662(18) 0.0517(10) Uani 1 1 d . U
C01J C 0.2676(2) -0.07511(19) 0.70110(18) 0.0501(10) Uani 1 1 d . U
H01J H 0.220973 -0.070740 0.680523 0.060 Uiso 1 1 calc R .
C01K C 0.3295(2) -0.05262(19) 0.7806(2) 0.0552(10) Uani 1 1 d . U
H01K H 0.324907 -0.033038 0.814235 0.066 Uiso 1 1 calc R .
C01L C 0.3463(2) -0.11042(19) 0.68033(19) 0.0530(10) Uani 1 1 d . U
H01L H 0.350974 -0.129243 0.646168 0.064 Uiso 1 1 calc R .
C01M C -0.1453(2) 0.7049(2) 0.7193(2) 0.0537(10) Uani 1 1 d . U
C01N C 0.8456(2) -0.04370(19) 0.73441(19) 0.0537(10) Uani 1 1 d . U
H01I H 0.843782 -0.090629 0.772875 0.064 Uiso 1 1 calc R .
H01M H 0.904758 -0.034051 0.718684 0.064 Uiso 1 1 calc R .
C01O C 0.7058(2) 0.21920(19) 0.4347(2) 0.0506(10) Uani 1 1 d . U
C01P C -0.0479(2) 0.3411(2) 0.84700(19) 0.0578(11) Uani 1 1 d . U
H01P H -0.024080 0.332718 0.806427 0.069 Uiso 1 1 calc R .
C01Q C 0.6433(2) 0.30351(19) 0.33563(19) 0.0506(10) Uani 1 1 d . U
H01Q H 0.646020 0.323021 0.287818 0.061 Uiso 1 1 calc R .
C01R C 0.7301(2) 0.13743(19) 0.79406(19) 0.0564(11) Uani 1 1 d . U
H01R H 0.738347 0.143338 0.747706 0.068 Uiso 1 1 calc R .
C01S C 0.6829(2) 0.19205(19) 0.81545(18) 0.0542(11) Uani 1 1 d . U
H01S H 0.659614 0.234352 0.782857 0.065 Uiso 1 1 calc R .
C01T C -0.0421(2) 0.2847(2) 0.91049(19) 0.0547(10) Uani 1 1 d . U
C01U C 0.4153(3) 0.3772(2) 0.3677(2) 0.0542(10) Uani 1 1 d . U
C01V C 0.6548(2) -0.1504(2) 0.6548(2) 0.0553(10) Uani 1 1 d . U
H01N H 0.657553 -0.164781 0.616036 0.066 Uiso 1 1 calc R .
H01O H 0.666293 -0.194343 0.694609 0.066 Uiso 1 1 calc R .
C01W C 0.7517(2) 0.0668(2) 0.91066(19) 0.0558(11) Uani 1 1 d . U
H01W H 0.774518 0.024347 0.943370 0.067 Uiso 1 1 calc R .
C01X C 0.2865(3) 0.6575(2) 0.34538(18) 0.0572(11) Uani 1 1 d . U
C01Y C -0.0962(2) 0.7589(2) 0.6742(2) 0.0551(10) Uani 1 1 d . U
C01Z C -0.0298(2) 0.1719(2) 0.88224(19) 0.0534(10) Uani 1 1 d . U
C020 C 0.8179(3) 0.0129(2) 0.81884(19) 0.0580(11) Uani 1 1 d . U
H02A H 0.878180 0.018478 0.810114 0.070 Uiso 1 1 calc R .
H02B H 0.809108 -0.034282 0.855739 0.070 Uiso 1 1 calc R .
C021 C 0.5741(3) 0.2975(2) 0.44798(19) 0.0591(11) Uani 1 1 d . U
H021 H 0.529623 0.312879 0.477400 0.071 Uiso 1 1 calc R .
C022 C 0.7241(2) 0.2813(2) 0.9568(2) 0.0612(11) Uani 1 1 d . U
H02C H 0.744382 0.328526 0.934489 0.092 Uiso 1 1 calc GR .
H02D H 0.765337 0.245723 0.943257 0.092 Uiso 1 1 calc GR .
H02E H 0.715954 0.267201 1.006110 0.092 Uiso 1 1 calc GR .
C023 C -0.0151(3) 0.7807(2) 0.48717(19) 0.0654(12) Uani 1 1 d . U
H02F H -0.018749 0.833811 0.467116 0.078 Uiso 1 1 calc R .
H02G H -0.064436 0.766725 0.478871 0.078 Uiso 1 1 calc R .
C024 C 0.4174(2) -0.11815(19) 0.7092(2) 0.0516(10) Uani 1 1 d . U
C025 C 0.1355(3) 0.7151(2) 0.4830(2) 0.0624(11) Uani 1 1 d . U
H025 H 0.134690 0.711317 0.527900 0.075 Uiso 1 1 calc R .
C026 C 0.2084(3) 0.6862(2) 0.44854(18) 0.0587(11) Uani 1 1 d . U
H026 H 0.255515 0.663791 0.470676 0.070 Uiso 1 1 calc R .
C027 C -0.0462(2) 0.7906(2) 0.6985(2) 0.0529(10) Uani 1 1 d . U
C028 C 0.7735(2) 0.15990(19) 0.4670(2) 0.0539(10) Uani 1 1 d . U
H02H H 0.827302 0.180002 0.454893 0.065 Uiso 1 1 calc R .
H02I H 0.757388 0.141959 0.517054 0.065 Uiso 1 1 calc R .
C029 C 0.8423(2) 0.03587(19) 0.47851(18) 0.0542(10) Uani 1 1 d . U
H02J H 0.895434 0.052794 0.476185 0.065 Uiso 1 1 calc R .
H02K H 0.855338 0.003572 0.452848 0.065 Uiso 1 1 calc R .
C02A C 0.0645(3) 0.7491(2) 0.4522(2) 0.0595(11) Uani 1 1 d . U
C02B C 0.3739(3) 0.6623(2) 0.33957(18) 0.0556(10) Uani 1 1 d . U
C02C C 0.7131(3) -0.1375(2) 0.76532(19) 0.0622(11) Uani 1 1 d . U
H02L H 0.652471 -0.136446 0.769669 0.093 Uiso 1 1 calc GR .
H02M H 0.724013 -0.116689 0.795546 0.093 Uiso 1 1 calc GR .
H02N H 0.739746 -0.187370 0.777771 0.093 Uiso 1 1 calc GR .
C02D C 0.7193(2) -0.0671(2) 0.51061(19) 0.0596(11) Uani 1 1 d . U
H02O H 0.730201 -0.025672 0.468289 0.089 Uiso 1 1 calc GR .
H02P H 0.659005 -0.070723 0.523041 0.089 Uiso 1 1 calc GR .
H02Q H 0.749152 -0.111079 0.504281 0.089 Uiso 1 1 calc GR .
C02E C 0.4751(2) 0.2542(2) 0.8616(2) 0.0635(11) Uani 1 1 d . U
H02R H 0.416452 0.264841 0.880661 0.095 Uiso 1 1 calc GR .
H02S H 0.487708 0.202616 0.870377 0.095 Uiso 1 1 calc GR .
H02T H 0.484396 0.281449 0.812523 0.095 Uiso 1 1 calc GR .
C02F C -0.0015(3) 0.0389(2) 0.89330(19) 0.0582(10) Uani 1 1 d . U
H02U H 0.000928 -0.004370 0.935477 0.070 Uiso 1 1 calc R .
H02V H -0.057645 0.046082 0.881095 0.070 Uiso 1 1 calc R .
C02G C 0.0446(3) 0.1568(2) 0.96205(19) 0.0604(11) Uani 1 1 d . U
C02H C 0.9015(2) 0.0510(2) 0.5938(2) 0.0588(11) Uani 1 1 d . U
H02W H 0.958945 0.027137 0.588181 0.088 Uiso 1 1 calc GR .
H02X H 0.892278 0.066784 0.632009 0.088 Uiso 1 1 calc GR .
H02Y H 0.893253 0.092828 0.552230 0.088 Uiso 1 1 calc GR .
C02I C 0.2119(3) 0.69024(19) 0.38138(19) 0.0568(11) Uani 1 1 d . U
C02J C 0.6387(3) 0.2441(2) 0.4754(2) 0.0615(11) Uani 1 1 d . U
H02Z H 0.636528 0.224432 0.523129 0.074 Uiso 1 1 calc R .
N02K N -0.1527(3) 0.5544(2) 0.8445(2) 0.1269(19) Uani 1 1 d D U
H02 H -0.143244 0.548987 0.805364 0.152 Uiso 1 1 d R .
C02L C 0.1151(3) 0.0375(2) 0.7357(2) 0.0713(13) Uani 1 1 d . U
C02M C 0.4086(2) -0.0881(2) 0.7593(2) 0.0629(11) Uani 1 1 d . U
H0AA H 0.455678 -0.091617 0.778969 0.075 Uiso 1 1 calc R .
C02N C -0.0751(3) 0.3008(2) 0.9698(2) 0.0743(13) Uani 1 1 d . U
H1AA H -0.070897 0.264021 1.013074 0.089 Uiso 1 1 calc R .
C02O C 0.1653(3) -0.0648(2) 0.91075(18) 0.0678(12) Uani 1 1 d . U
H2AA H 0.184521 -0.034915 0.928900 0.102 Uiso 1 1 calc GR .
H H 0.211414 -0.100851 0.903686 0.102 Uiso 1 1 calc GR .
HA H 0.118447 -0.088913 0.943014 0.102 Uiso 1 1 calc GR .
C02P C 0.2861(3) 0.6183(2) 0.3046(2) 0.0619(11) Uani 1 1 d . U
C02Q C -0.0950(3) 0.7878(2) 0.5960(2) 0.0666(12) Uani 1 1 d . U
H3AA H -0.145019 0.775581 0.587028 0.080 Uiso 1 1 calc R .
HB H -0.096894 0.840815 0.577002 0.080 Uiso 1 1 calc R .
C02R C 0.5007(2) -0.1578(2) 0.6893(2) 0.0653(11) Uani 1 1 d . U
H4AA H 0.512264 -0.203077 0.727820 0.078 Uiso 1 1 calc R .
HC H 0.497673 -0.170282 0.650538 0.078 Uiso 1 1 calc R .
C02S C 0.0056(2) 0.7978(2) 0.7972(2) 0.0601(11) Uani 1 1 d . U
H5AA H 0.018718 0.846045 0.764506 0.072 Uiso 1 1 calc R .
HD H -0.024236 0.802154 0.840548 0.072 Uiso 1 1 calc R .
C02T C -0.1941(3) 0.6673(2) 0.6930(2) 0.0687(12) Uani 1 1 d . U
H6AA H -0.198259 0.617683 0.725112 0.103 Uiso 1 1 calc GR .
HE H -0.164329 0.667011 0.648629 0.103 Uiso 1 1 calc GR .
HF H -0.250445 0.693182 0.688487 0.103 Uiso 1 1 calc GR .
C02U C 0.1416(3) 0.7275(2) 0.3503(2) 0.0752(14) Uani 1 1 d . U
H7AA H 0.142684 0.733347 0.304748 0.090 Uiso 1 1 calc R .
C02V C 0.5879(3) 0.4920(2) 0.25719(19) 0.0609(11) Uani 1 1 d . U
H8AA H 0.593800 0.501112 0.208820 0.091 Uiso 1 1 calc GR .
HG H 0.638753 0.463152 0.274234 0.091 Uiso 1 1 calc GR .
HH H 0.579750 0.537875 0.263445 0.091 Uiso 1 1 calc GR .
C02W C -0.1012(3) 0.6895(2) 0.8929(2) 0.0724(12) Uani 1 1 d . U
H9AA H -0.044493 0.687334 0.900906 0.109 Uiso 1 1 calc GR .
HI H -0.120032 0.641725 0.916319 0.109 Uiso 1 1 calc GR .
HJ H -0.139469 0.723699 0.910389 0.109 Uiso 1 1 calc GR .
C02X C 0.4032(3) 0.5558(2) 0.23944(19) 0.0693(13) Uani 1 1 d . U
H0BA H 0.451404 0.575731 0.204579 0.083 Uiso 1 1 calc R .
HK H 0.359616 0.553756 0.215993 0.083 Uiso 1 1 calc R .
C02Y C 0.0702(3) 0.7563(2) 0.3843(2) 0.0783(14) Uani 1 1 d . U
H1BA H 0.024458 0.781210 0.361198 0.094 Uiso 1 1 calc R .
C02Z C -0.0890(3) 0.4103(2) 0.8434(2) 0.0699(12) Uani 1 1 d . U
H2BA H -0.093932 0.447315 0.800347 0.084 Uiso 1 1 calc R .
C030 C -0.0849(3) 0.1970(2) 0.8268(2) 0.0675(12) Uani 1 1 d . U
H03A H -0.049146 0.201932 0.782928 0.101 Uiso 1 1 calc GR .
H03B H -0.117315 0.243506 0.824163 0.101 Uiso 1 1 calc GR .
H03C H -0.123383 0.161508 0.838073 0.101 Uiso 1 1 calc GR .
C031 C -0.2030(3) 0.6257(2) 0.8384(2) 0.0721(12) Uani 1 1 d . U
H03D H -0.219229 0.629859 0.883473 0.087 Uiso 1 1 calc R .
H03E H -0.254570 0.631051 0.820244 0.087 Uiso 1 1 calc R .
C033 C -0.1225(3) 0.4247(2) 0.9026(2) 0.0826(15) Uani 1 1 d . U
C034 C 0.0121(3) 0.8447(2) 0.6489(2) 0.0716(12) Uani 1 1 d . U
H03F H -0.014295 0.893454 0.644352 0.107 Uiso 1 1 calc GR .
H03G H 0.023247 0.840325 0.604478 0.107 Uiso 1 1 calc GR .
H03H H 0.065035 0.835300 0.665732 0.107 Uiso 1 1 calc GR .
C035 C 0.3715(3) 0.3160(2) 0.4191(2) 0.0704(12) Uani 1 1 d . U
H03I H 0.376252 0.311352 0.464700 0.106 Uiso 1 1 calc GR .
H03J H 0.397310 0.271580 0.411934 0.106 Uiso 1 1 calc GR .
H03K H 0.312242 0.324780 0.414671 0.106 Uiso 1 1 calc GR .
C036 C 0.4147(3) 0.7018(2) 0.3688(2) 0.0784(13) Uani 1 1 d . U
H03L H 0.412568 0.674956 0.417670 0.118 Uiso 1 1 calc GR .
H03M H 0.384304 0.750017 0.361003 0.118 Uiso 1 1 calc GR .
H03N H 0.473217 0.705637 0.346471 0.118 Uiso 1 1 calc GR .
C037 C -0.1132(3) 0.3691(2) 0.9661(2) 0.0839(15) Uani 1 1 d . U
H037 H -0.133226 0.378570 1.006592 0.101 Uiso 1 1 calc R .
C038 C 0.0893(3) 0.1672(2) 1.0123(2) 0.0972(18) Uani 1 1 d . U
H03O H 0.058378 0.147157 1.058513 0.146 Uiso 1 1 calc GR .
H03P H 0.091068 0.218605 0.999916 0.146 Uiso 1 1 calc GR .
H03Q H 0.146589 0.142438 1.010089 0.146 Uiso 1 1 calc GR .
C039 C 0.2149(3) 0.5931(3) 0.2909(3) 0.0998(17) Uani 1 1 d . U
H03R H 0.210840 0.616506 0.242581 0.150 Uiso 1 1 calc GR .
H03S H 0.162287 0.605527 0.317901 0.150 Uiso 1 1 calc GR .
H03T H 0.225143 0.540866 0.303355 0.150 Uiso 1 1 calc GR .
C03F C 0.1190(4) 0.0620(3) 0.6588(2) 0.145(3) Uani 1 1 d . U
H03U H 0.070183 0.097054 0.645125 0.217 Uiso 1 1 calc GR .
H03V H 0.118894 0.020396 0.647252 0.217 Uiso 1 1 calc GR .
H03W H 0.170439 0.084266 0.634844 0.217 Uiso 1 1 calc GR .
C1 C -0.1770(4) 0.4926(2) 0.9020(3) 0.149(3) Uani 1 1 d D U
H1A H -0.235564 0.487307 0.902935 0.178 Uiso 1 1 calc R .
H1B H -0.175292 0.500260 0.943724 0.178 Uiso 1 1 calc R .

loop_
_atom_site_aniso_label
_atom_site_aniso_U_11
_atom_site_aniso_U_22
_atom_site_aniso_U_33
_atom_site_aniso_U_23
_atom_site_aniso_U_13
_atom_site_aniso_U_12
N001 0.053(2) 0.0441(17) 0.0418(18) -0.0280(15) -0.0167(15) 0.0132(15)
N002 0.0449(19) 0.0398(17) 0.0369(17) -0.0192(15) -0.0157(14) 0.0063(15)
N003 0.0424(18) 0.0484(18) 0.0425(18) -0.0248(15) -0.0143(15) 0.0049(15)
N004 0.059(2) 0.0551(19) 0.0484(19) -0.0309(16) -0.0231(16) 0.0143(16)
N005 0.048(2) 0.068(2) 0.0383(18) -0.0262(16) -0.0088(15) 0.0066(16)
N006 0.058(2) 0.058(2) 0.057(2) -0.0383(17) -0.0253(18) 0.0160(17)
N007 0.052(2) 0.056(2) 0.053(2) -0.0222(17) -0.0161(17) 0.0067(17)
N008 0.060(2) 0.064(2) 0.0404(19) -0.0254(17) -0.0088(16) -0.0045(17)
N009 0.0388(19) 0.0422(18) 0.081(2) -0.0191(17) -0.0082(17) 0.0021(15)
N00A 0.078(2) 0.060(2) 0.0426(19) -0.0312(17) -0.0248(18) 0.0276(18)
N00B 0.083(3) 0.054(2) 0.047(2) -0.0192(17) -0.0232(18) -0.0018(18)
N00C 0.071(2) 0.052(2) 0.049(2) -0.0283(17) -0.0223(18) 0.0126(18)
N00D 0.084(3) 0.060(2) 0.0374(19) -0.0230(17) -0.0186(17) 0.0101(18)
C00E 0.039(2) 0.0354(19) 0.0286(18) -0.0154(16) -0.0081(15) -0.0015(15)
N00F 0.063(2) 0.069(2) 0.055(2) -0.0338(19) -0.0132(18) 0.0109(19)
C00G 0.041(2) 0.039(2) 0.035(2) -0.0210(17) -0.0123(16) 0.0061(16)
C00H 0.035(2) 0.0326(19) 0.0249(18) -0.0135(15) -0.0050(14) -0.0038(15)
N00I 0.043(2) 0.0478(19) 0.096(3) -0.0249(19) -0.0271(18) 0.0118(16)
C00J 0.039(2) 0.040(2) 0.035(2) -0.0214(17) -0.0075(16) -0.0024(17)
C00K 0.034(2) 0.047(2) 0.035(2) -0.0152(18) -0.0060(16) -0.0005(17)
C00L 0.043(2) 0.039(2) 0.037(2) -0.0154(17) -0.0094(17) 0.0024(17)
C00M 0.044(2) 0.038(2) 0.0304(19) -0.0131(17) -0.0024(16) -0.0035(17)
N00N 0.062(2) 0.111(3) 0.050(2) -0.048(2) -0.0216(18) 0.029(2)
C00O 0.061(3) 0.047(2) 0.034(2) -0.0200(18) -0.0080(18) 0.0093(19)
C00P 0.038(2) 0.044(2) 0.034(2) -0.0155(17) -0.0115(16) -0.0032(17)
C00Q 0.049(2) 0.045(2) 0.037(2) -0.0216(18) -0.0094(17) 0.0082(18)
C00R 0.039(2) 0.044(2) 0.045(2) -0.0148(18) -0.0073(17) -0.0023(17)
C00S 0.056(3) 0.044(2) 0.037(2) -0.0144(18) -0.0132(18) -0.0063(18)
C00T 0.036(2) 0.049(2) 0.046(2) -0.0274(18) -0.0125(17) 0.0109(17)
C00U 0.035(2) 0.049(2) 0.057(2) -0.029(2) -0.0070(18) 0.0096(17)
C00V 0.050(2) 0.032(2) 0.045(2) -0.0105(18) -0.0116(18) -0.0002(17)
C00W 0.051(2) 0.043(2) 0.034(2) -0.0139(17) -0.0064(17) -0.0019(18)
C00X 0.053(2) 0.051(2) 0.042(2) -0.0278(19) -0.0158(18) 0.0056(18)
C00Y 0.054(2) 0.045(2) 0.040(2) -0.0165(18) -0.0130(18) 0.0049(18)
C00Z 0.037(2) 0.048(2) 0.051(2) -0.0295(19) -0.0103(17) 0.0106(17)
C011 0.041(2) 0.044(2) 0.042(2) -0.0207(18) -0.0040(17) 0.0117(17)
C012 0.057(3) 0.055(2) 0.046(2) -0.030(2) -0.0159(19) 0.0033(19)
C013 0.057(2) 0.045(2) 0.041(2) -0.0241(18) -0.0175(18) 0.0071(18)
C014 0.042(2) 0.047(2) 0.049(2) -0.0262(19) -0.0144(18) 0.0135(17)
C015 0.056(2) 0.046(2) 0.043(2) -0.0244(19) -0.0110(18) 0.0087(18)
C016 0.071(3) 0.050(2) 0.038(2) -0.0231(19) -0.0166(19) 0.015(2)
C017 0.047(2) 0.042(2) 0.055(2) -0.0159(19) -0.0105(19) -0.0019(18)
C018 0.036(2) 0.052(2) 0.066(3) -0.029(2) -0.015(2) 0.0173(18)
N019 0.074(3) 0.075(2) 0.053(2) -0.024(2) -0.0060(19) 0.027(2)
C01A 0.052(3) 0.054(2) 0.049(2) -0.030(2) -0.0148(19) 0.0159(19)
C01B 0.068(3) 0.041(2) 0.044(2) -0.0229(18) -0.0259(19) 0.0177(18)
C01C 0.046(2) 0.056(2) 0.060(3) -0.032(2) -0.016(2) 0.0173(19)
C01D 0.034(2) 0.043(2) 0.065(2) -0.032(2) -0.0109(18) 0.0090(17)
C01E 0.059(3) 0.054(2) 0.048(2) -0.026(2) -0.004(2) 0.003(2)
C01F 0.044(2) 0.047(2) 0.065(3) -0.027(2) -0.012(2) 0.0162(18)
C01G 0.039(2) 0.063(2) 0.055(2) -0.032(2) -0.0060(18) -0.0042(18)
C01H 0.065(3) 0.048(2) 0.049(2) -0.0283(19) -0.019(2) 0.0144(19)
C01I 0.058(3) 0.059(2) 0.034(2) -0.0167(19) -0.0025(18) -0.005(2)
C01J 0.054(3) 0.051(2) 0.042(2) -0.0172(19) -0.0110(19) 0.0041(19)
C01K 0.057(3) 0.050(2) 0.069(3) -0.033(2) -0.016(2) 0.001(2)
C01L 0.058(3) 0.051(2) 0.048(2) -0.019(2) -0.008(2) -0.004(2)
C01M 0.041(2) 0.060(3) 0.062(3) -0.032(2) -0.014(2) 0.0146(19)
C01N 0.052(2) 0.056(2) 0.056(2) -0.032(2) -0.016(2) 0.0204(19)
C01O 0.053(3) 0.053(2) 0.053(2) -0.030(2) -0.017(2) 0.0058(19)
C01P 0.061(3) 0.067(3) 0.039(2) -0.024(2) 0.0001(19) 0.006(2)
C01Q 0.058(3) 0.054(2) 0.042(2) -0.0224(19) -0.0094(19) 0.0026(19)
C01R 0.072(3) 0.055(2) 0.044(2) -0.026(2) -0.016(2) 0.013(2)
C01S 0.075(3) 0.048(2) 0.039(2) -0.0220(19) -0.020(2) 0.020(2)
C01T 0.055(3) 0.063(2) 0.046(2) -0.025(2) -0.0061(19) 0.000(2)
C01U 0.062(3) 0.054(2) 0.050(2) -0.026(2) -0.016(2) 0.009(2)
C01V 0.051(2) 0.051(2) 0.060(3) -0.024(2) -0.006(2) 0.0059(19)
C01W 0.071(3) 0.048(2) 0.044(2) -0.0187(19) -0.020(2) 0.016(2)
C01X 0.085(3) 0.052(2) 0.039(2) -0.0269(19) -0.025(2) 0.022(2)
C01Y 0.042(2) 0.060(3) 0.062(3) -0.032(2) -0.016(2) 0.0244(19)
C01Z 0.051(3) 0.061(3) 0.045(2) -0.025(2) -0.0066(19) 0.007(2)
C020 0.063(3) 0.061(2) 0.059(3) -0.037(2) -0.025(2) 0.018(2)
C021 0.059(3) 0.070(3) 0.051(2) -0.034(2) -0.015(2) 0.017(2)
C022 0.059(3) 0.064(3) 0.066(3) -0.036(2) -0.021(2) 0.020(2)
C023 0.074(3) 0.066(3) 0.055(3) -0.029(2) -0.021(2) 0.018(2)
C024 0.042(2) 0.045(2) 0.068(3) -0.024(2) -0.003(2) -0.0080(18)
C025 0.072(3) 0.072(3) 0.047(2) -0.035(2) -0.014(2) 0.016(2)
C026 0.076(3) 0.058(3) 0.042(2) -0.023(2) -0.014(2) 0.009(2)
C027 0.031(2) 0.057(2) 0.066(3) -0.028(2) -0.0047(19) 0.0130(18)
C028 0.051(2) 0.055(2) 0.066(3) -0.035(2) -0.017(2) 0.0077(19)
C029 0.050(2) 0.058(2) 0.053(2) -0.023(2) -0.0138(19) 0.0095(19)
C02A 0.075(3) 0.053(2) 0.045(2) -0.021(2) -0.015(2) 0.018(2)
C02B 0.077(3) 0.054(2) 0.038(2) -0.026(2) -0.010(2) 0.010(2)
C02C 0.064(3) 0.056(3) 0.060(3) -0.024(2) -0.010(2) 0.009(2)
C02D 0.057(3) 0.070(3) 0.064(3) -0.035(2) -0.020(2) -0.001(2)
C02E 0.066(3) 0.070(3) 0.073(3) -0.047(2) -0.021(2) 0.007(2)
C02F 0.065(3) 0.065(3) 0.049(2) -0.029(2) 0.001(2) -0.013(2)
C02G 0.085(3) 0.049(2) 0.045(2) -0.014(2) -0.014(2) -0.007(2)
C02H 0.048(3) 0.060(3) 0.077(3) -0.034(2) -0.020(2) 0.0055(19)
C02I 0.073(3) 0.051(2) 0.042(2) -0.0206(19) -0.017(2) 0.016(2)
C02J 0.069(3) 0.068(3) 0.048(2) -0.031(2) -0.016(2) 0.014(2)
N02K 0.256(6) 0.057(2) 0.069(3) -0.045(2) -0.026(3) 0.022(3)
C02L 0.072(3) 0.092(3) 0.043(2) -0.032(2) -0.017(2) 0.031(2)
C02M 0.046(3) 0.064(3) 0.093(3) -0.042(2) -0.022(2) -0.002(2)
C02N 0.108(4) 0.068(3) 0.037(2) -0.019(2) 0.000(2) -0.004(3)
C02O 0.080(3) 0.069(3) 0.044(2) -0.014(2) -0.019(2) 0.009(2)
C02P 0.076(3) 0.062(3) 0.052(3) -0.029(2) -0.031(2) 0.023(2)
C02Q 0.064(3) 0.067(3) 0.061(3) -0.031(2) -0.010(2) 0.025(2)
C02R 0.051(3) 0.055(3) 0.086(3) -0.028(2) -0.006(2) 0.001(2)
C02S 0.044(2) 0.056(2) 0.077(3) -0.026(2) -0.015(2) 0.0098(19)
C02T 0.064(3) 0.076(3) 0.080(3) -0.045(3) -0.026(2) 0.014(2)
C02U 0.099(4) 0.078(3) 0.048(3) -0.034(2) -0.034(2) 0.039(3)
C02V 0.074(3) 0.053(2) 0.057(3) -0.028(2) -0.010(2) 0.004(2)
C02W 0.084(3) 0.065(3) 0.073(3) -0.030(2) -0.024(2) -0.001(2)
C02X 0.099(3) 0.061(3) 0.051(3) -0.030(2) -0.033(2) 0.029(2)
C02Y 0.090(3) 0.078(3) 0.059(3) -0.030(2) -0.031(2) 0.038(3)
C02Z 0.079(3) 0.069(3) 0.051(3) -0.024(2) -0.006(2) 0.012(2)
C030 0.064(3) 0.088(3) 0.061(3) -0.041(2) -0.022(2) 0.009(2)
C031 0.097(4) 0.058(3) 0.072(3) -0.038(2) -0.019(3) 0.003(2)
C033 0.105(4) 0.068(3) 0.055(3) -0.028(2) 0.007(3) 0.018(3)
C034 0.054(3) 0.069(3) 0.074(3) -0.020(2) -0.007(2) 0.014(2)
C035 0.063(3) 0.074(3) 0.078(3) -0.033(3) -0.014(2) -0.007(2)
C036 0.092(4) 0.083(3) 0.071(3) -0.047(3) -0.007(3) -0.006(3)
C037 0.121(4) 0.066(3) 0.054(3) -0.029(2) 0.004(3) 0.002(3)
C038 0.156(5) 0.072(3) 0.091(4) -0.040(3) -0.078(3) 0.015(3)
C039 0.090(4) 0.122(4) 0.125(4) -0.091(4) -0.059(3) 0.048(3)
C03F 0.154(5) 0.186(6) 0.049(3) -0.047(4) -0.042(3) 0.114(5)
C1 0.208(7) 0.107(4) 0.091(4) -0.047(3) 0.002(4) 0.060(5)

loop_
_atom_type_symbol
_atom_type_description
_atom_type_scat_dispersion_real
_atom_type_scat_dispersion_imag
_atom_type_scat_source
C C 0.0033 0.0016 'International Tables Vol C Tables 4.2.6.8 and 6.1.1.4'
H H 0.0000 0.0000 'International Tables Vol C Tables 4.2.6.8 and 6.1.1.4'
N N 0.0061 0.0033 'International Tables Vol C Tables 4.2.6.8 and 6.1.1.4'

loop_
_geom_angle_atom_site_label_1
_geom_angle_atom_site_label_2
_geom_angle_atom_site_label_3
_geom_angle
N004 N001 C01B 118.6(3)
C00Q N001 N004 112.2(3)
C00Q N001 C01B 129.0(3)
N003 N002 C01B 119.2(3)
C00G N002 N003 113.6(3)
C00G N002 C01B 127.1(3)
C00J N003 N002 104.2(3)
C013 N004 N001 105.1(3)
N00N N005 C02F 117.7(3)
C00S N005 N00N 112.9(3)
C00S N005 C02F 129.4(3)
C01N N006 H006 106(2)
C020 N006 H006 104(2)
C020 N006 C01N 112.5(3)
C028 N007 H007 107(2)
C028 N007 C029 114.5(3)
C029 N007 H007 107(2)
N00B N008 C02F 118.7(3)
C01Z N008 N00B 112.3(3)
C01Z N008 C02F 128.6(3)
C01V N009 H009 112.4
C02R N009 H009 112.5
C02R N009 C01V 114.7(3)
N00D N00A C02X 118.5(3)
C02P N00A N00D 113.7(3)
C02P N00A C02X 127.2(4)
C02G N00B N008 104.3(3)
N00F N00C C01A 112.5(3)
N00F N00C C02X 119.6(3)
C01A N00C C02X 127.6(4)
C02B N00D N00A 103.2(3)
C00G C00E C00H 125.7(3)
C00J C00E C00G 106.0(3)
C00J C00E C00H 128.3(3)
C01U N00F N00C 105.3(3)
N002 C00G C00E 105.2(3)
N002 C00G C00W 122.9(3)
C00E C00G C00W 131.9(3)
C00M C00H C00E 121.0(3)
C00P C00H C00E 122.1(3)
C00P C00H C00M 117.0(3)
C017 N00I H00I 111.5
C017 N00I C02S 115.0(3)
C02S N00I H00I 110.7
N003 C00J C00E 111.0(3)
N003 C00J C01G 119.8(3)
C00E C00J C01G 129.3(3)
C00L C00K C017 120.0(3)
C00R C00K C00L 117.9(3)
C00R C00K C017 122.1(3)
C00K C00L H00L 119.8
C00P C00L C00K 120.4(3)
C00P C00L H00L 119.8
C00H C00M H00M 119.3
C00R C00M C00H 121.5(3)
C00R C00M H00M 119.3
C02L N00N N005 103.9(3)
C00Q C00O C013 105.7(3)
C00Q C00O C015 128.6(3)
C013 C00O C015 125.7(3)
C00H C00P H00P 118.9
C00L C00P C00H 122.1(3)
C00L C00P H00P 118.9
N001 C00Q C00O 106.8(3)
N001 C00Q C022 122.5(3)
C00O C00Q C022 130.6(3)
C00K C00R H00R 119.5
C00M C00R C00K 121.1(3)
C00M C00R H00R 119.5
N005 C00S C00Y 107.5(3)
N005 C00S C02O 122.6(3)
C00Y C00S C02O 129.8(3)
C00Z C00T C01D 118.9(3)
C00Z C00T C029 119.3(3)
C01D C00T C029 121.8(3)
C00Z C00U C01V 120.8(3)
C011 C00U C00Z 120.6(3)
C011 C00U C01V 118.6(3)
C01J C00V C00Y 121.6(3)
C01J C00V C01K 117.9(3)
C01K C00V C00Y 120.4(3)
C00G C00W H00A 109.5
C00G C00W H00B 109.5
C00G C00W H00C 109.5
H00A C00W H00B 109.5
H00A C00W H00C 109.5
H00B C00W H00C 109.5
C01A C00X C012 127.5(4)
C01A C00X C01U 105.0(3)
C01U C00X C012 127.5(4)
C00S C00Y C00V 129.4(3)
C00S C00Y C02L 103.3(3)
C02L C00Y C00V 127.3(3)
C00T C00Z C02D 120.8(3)
C00U C00Z C00T 120.4(3)
C00U C00Z C02D 118.8(3)
C00U C011 C014 119.7(3)
C00U C011 C02C 119.5(4)
C014 C011 C02C 120.8(3)
C01Q C012 C00X 123.0(3)
C01Q C012 C021 116.8(3)
C021 C012 C00X 120.2(3)
N004 C013 C00O 110.2(3)
N004 C013 C02E 120.8(3)
C00O C013 C02E 129.0(3)
C011 C014 C01D 120.1(3)
C011 C014 C01N 119.9(3)
C01D C014 C01N 120.0(3)
C016 C015 C00O 121.7(3)
C01S C015 C00O 120.4(3)
C01S C015 C016 117.8(3)
C015 C016 H016 119.9
C01W C016 C015 120.3(3)
C01W C016 H016 119.9
N00I C017 C00K 112.1(3)
N00I C017 H01A 109.2
N00I C017 H01B 109.2
C00K C017 H01A 109.2
C00K C017 H01B 109.2
H01A C017 H01B 107.9
C01C C018 C02S 118.5(4)
C027 C018 C01C 121.2(4)
C027 C018 C02S 120.1(4)
C023 N019 H019 104(3)
C02Q N019 H019 106(3)
C02Q N019 C023 112.0(3)
N00C C01A C00X 106.6(4)
N00C C01A C02V 121.8(3)
C00X C01A C02V 131.5(3)
N001 C01B N002 112.3(3)
N001 C01B H01C 109.2
N001 C01B H01D 109.2
N002 C01B H01C 109.2
N002 C01B H01D 109.2
H01C C01B H01D 107.9
C018 C01C C01F 119.7(4)
C018 C01C C02W 119.7(4)
C01F C01C C02W 120.7(4)
C00T C01D C02H 121.0(3)
C014 C01D C00T 120.2(3)
C014 C01D C02H 118.8(3)
C01O C01E H01E 119.2
C01Q C01E H01E 119.2
C01Q C01E C01O 121.7(3)
C01C C01F C01M 120.0(4)
C01C C01F C031 121.4(4)
C01M C01F C031 118.6(4)
C00J C01G H01F 109.5
C00J C01G H01G 109.5
C00J C01G H01H 109.5
H01F C01G H01G 109.5
H01F C01G H01H 109.5
H01G C01G H01H 109.5
C01R C01H C020 120.6(3)
C01W C01H C01R 117.7(3)
C01W C01H C020 121.7(3)
C01Z C01I C01T 125.4(3)
C01Z C01I C02G 105.1(3)
C02G C01I C01T 129.2(4)
C00V C01J H01J 119.5
C00V C01J C01L 120.9(4)
C01L C01J H01J 119.5
C00V C01K H01K 119.6
C00V C01K C02M 120.8(4)
C02M C01K H01K 119.6
C01J C01L H01L 119.1
C024 C01L C01J 121.7(4)
C024 C01L H01L 119.1
C01F C01M C02T 119.4(4)
C01Y C01M C01F 119.5(4)
C01Y C01M C02T 121.0(4)
N006 C01N C014 110.3(3)
N006 C01N H01I 109.6
N006 C01N H01M 109.6
C014 C01N H01I 109.6
C014 C01N H01M 109.6
H01I C01N H01M 108.1
C01E C01O C028 122.9(3)
C02J C01O C01E 116.7(3)
C02J C01O C028 120.4(3)
C01T C01P H01P 119.7
C01T C01P C02Z 120.5(4)
C02Z C01P H01P 119.7
C012 C01Q H01Q 119.1
C01E C01Q C012 121.8(3)
C01E C01Q H01Q 119.1
C01H C01R H01R 119.9
C01S C01R C01H 120.2(3)
C01S C01R H01R 119.9
C015 C01S H01S 118.8
C01R C01S C015 122.3(3)
C01R C01S H01S 118.8
C01P C01T C01I 122.1(3)
C01P C01T C02N 117.6(4)
C02N C01T C01I 120.1(4)
N00F C01U C00X 110.5(4)
N00F C01U C035 120.5(4)
C00X C01U C035 128.9(3)
N009 C01V C00U 109.7(3)
N009 C01V H01N 109.7
N009 C01V H01O 109.7
C00U C01V H01N 109.7
C00U C01V H01O 109.7
H01N C01V H01O 108.2
C016 C01W C01H 121.6(3)
C016 C01W H01W 119.2
C01H C01W H01W 119.2
C02B C01X C02I 128.9(4)
C02P C01X C02B 104.1(3)
C02P C01X C02I 126.9(4)
C01M C01Y C027 121.0(4)
C01M C01Y C02Q 121.3(4)
C027 C01Y C02Q 117.6(4)
N008 C01Z C01I 106.7(3)
N008 C01Z C030 122.1(4)
C01I C01Z C030 131.2(4)
N006 C020 C01H 112.0(3)
N006 C020 H02A 109.2
N006 C020 H02B 109.2
C01H C020 H02A 109.2
C01H C020 H02B 109.2
H02A C020 H02B 107.9
C012 C021 H021 119.7
C02J C021 C012 120.6(4)
C02J C021 H021 119.7
C00Q C022 H02C 109.5
C00Q C022 H02D 109.5
C00Q C022 H02E 109.5
H02C C022 H02D 109.5
H02C C022 H02E 109.5
H02D C022 H02E 109.5
N019 C023 H02F 109.1
N019 C023 H02G 109.1
N019 C023 C02A 112.4(3)
H02F C023 H02G 107.9
C02A C023 H02F 109.1
C02A C023 H02G 109.1
C01L C024 C02M 117.7(3)
C01L C024 C02R 122.3(4)
C02M C024 C02R 120.0(4)
C026 C025 H025 119.2
C02A C025 H025 119.2
C02A C025 C026 121.6(4)
C025 C026 H026 119.5
C02I C026 C025 120.9(4)
C02I C026 H026 119.5
C018 C027 C01Y 118.5(4)
C018 C027 C034 120.9(4)
C01Y C027 C034 120.5(4)
N007 C028 C01O 111.1(3)
N007 C028 H02H 109.4
N007 C028 H02I 109.4
C01O C028 H02H 109.4
C01O C028 H02I 109.4
H02H C028 H02I 108.0
N007 C029 C00T 116.2(3)
N007 C029 H02J 108.2
N007 C029 H02K 108.2
C00T C029 H02J 108.2
C00T C029 H02K 108.2
H02J C029 H02K 107.4
C025 C02A C023 123.4(3)
C025 C02A C02Y 117.0(4)
C02Y C02A C023 119.6(4)
N00D C02B C01X 113.0(3)
N00D C02B C036 117.7(4)
C01X C02B C036 129.2(3)
C011 C02C H02L 109.5
C011 C02C H02M 109.5
C011 C02C H02N 109.5
H02L C02C H02M 109.5
H02L C02C H02N 109.5
H02M C02C H02N 109.5
C00Z C02D H02O 109.5
C00Z C02D H02P 109.5
C00Z C02D H02Q 109.5
H02O C02D H02P 109.5
H02O C02D H02Q 109.5
H02P C02D H02Q 109.5
C013 C02E H02R 109.5
C013 C02E H02S 109.5
C013 C02E H02T 109.5
H02R C02E H02S 109.5
H02R C02E H02T 109.5
H02S C02E H02T 109.5
N005 C02F N008 113.7(3)
N005 C02F H02U 108.8
N005 C02F H02V 108.8
N008 C02F H02U 108.8
N008 C02F H02V 108.8
H02U C02F H02V 107.7
N00B C02G C01I 111.6(3)
N00B C02G C038 119.8(3)
C01I C02G C038 128.6(4)
C01D C02H H02W 109.5
C01D C02H H02X 109.5
C01D C02H H02Y 109.5
H02W C02H H02X 109.5
H02W C02H H02Y 109.5
H02X C02H H02Y 109.5
C026 C02I C01X 121.8(3)
C02U C02I C01X 121.7(3)
C02U C02I C026 116.5(4)
C01O C02J C021 122.4(4)
C01O C02J H02Z 118.8
C021 C02J H02Z 118.8
C031 N02K H02 109.9
C1 N02K H02 114.8
C1 N02K C031 118.2(4)
N00N C02L C00Y 112.5(3)
N00N C02L C03F 119.5(4)
C00Y C02L C03F 128.0(4)
C01K C02M H0AA 119.5
C024 C02M C01K 120.9(4)
C024 C02M H0AA 119.5
C01T C02N H1AA 119.1
C037 C02N C01T 121.7(4)
C037 C02N H1AA 119.1
C00S C02O H2AA 109.5
C00S C02O H 109.5
C00S C02O HA 109.5
H2AA C02O H 109.5
H2AA C02O HA 109.5
H C02O HA 109.5
N00A C02P C01X 106.0(4)
N00A C02P C039 123.1(4)
C01X C02P C039 130.9(4)
N019 C02Q C01Y 110.2(3)
N019 C02Q H3AA 109.6
N019 C02Q HB 109.6
C01Y C02Q H3AA 109.6
C01Y C02Q HB 109.6
H3AA C02Q HB 108.1
N009 C02R C024 111.2(3)
N009 C02R H4AA 109.4
N009 C02R HC 109.4
C024 C02R H4AA 109.4
C024 C02R HC 109.4
H4AA C02R HC 108.0
N00I C02S C018 108.5(3)
N00I C02S H5AA 110.0
N00I C02S HD 110.0
C018 C02S H5AA 110.0
C018 C02S HD 110.0
H5AA C02S HD 108.4
C01M C02T H6AA 109.5
C01M C02T HE 109.5
C01M C02T HF 109.5
H6AA C02T HE 109.5
H6AA C02T HF 109.5
HE C02T HF 109.5
C02I C02U H7AA 118.9
C02Y C02U C02I 122.2(4)
C02Y C02U H7AA 118.9
C01A C02V H8AA 109.5
C01A C02V HG 109.5
C01A C02V HH 109.5
H8AA C02V HG 109.5
H8AA C02V HH 109.5
HG C02V HH 109.5
C01C C02W H9AA 109.5
C01C C02W HI 109.5
C01C C02W HJ 109.5
H9AA C02W HI 109.5
H9AA C02W HJ 109.5
HI C02W HJ 109.5
N00A C02X N00C 110.4(3)
N00A C02X H0BA 109.6
N00A C02X HK 109.6
N00C C02X H0BA 109.6
N00C C02X HK 109.6
H0BA C02X HK 108.1
C02A C02Y H1BA 119.2
C02U C02Y C02A 121.6(4)
C02U C02Y H1BA 119.2
C01P C02Z H2BA 119.6
C033 C02Z C01P 120.9(4)
C033 C02Z H2BA 119.6
C01Z C030 H03A 109.5
C01Z C030 H03B 109.5
C01Z C030 H03C 109.5
H03A C030 H03B 109.5
H03A C030 H03C 109.5
H03B C030 H03C 109.5
C01F C031 H03D 110.3
C01F C031 H03E 110.3
N02K C031 C01F 107.2(4)
N02K C031 H03D 110.3
N02K C031 H03E 110.3
H03D C031 H03E 108.5
C02Z C033 C037 118.6(4)
C02Z C033 C1 122.8(4)
C037 C033 C1 118.1(4)
C027 C034 H03F 109.5
C027 C034 H03G 109.5
C027 C034 H03H 109.5
H03F C034 H03G 109.5
H03F C034 H03H 109.5
H03G C034 H03H 109.5
C01U C035 H03I 109.5
C01U C035 H03J 109.5
C01U C035 H03K 109.5
H03I C035 H03J 109.5
H03I C035 H03K 109.5
H03J C035 H03K 109.5
C02B C036 H03L 109.5
C02B C036 H03M 109.5
C02B C036 H03N 109.5
H03L C036 H03M 109.5
H03L C036 H03N 109.5
H03M C036 H03N 109.5
C02N C037 C033 120.5(4)
C02N C037 H037 119.7
C033 C037 H037 119.7
C02G C038 H03O 109.5
C02G C038 H03P 109.5
C02G C038 H03Q 109.5
H03O C038 H03P 109.5
H03O C038 H03Q 109.5
H03P C038 H03Q 109.5
C02P C039 H03R 109.5
C02P C039 H03S 109.5
C02P C039 H03T 109.5
H03R C039 H03S 109.5
H03R C039 H03T 109.5
H03S C039 H03T 109.5
C02L C03F H03U 109.5
C02L C03F H03V 109.5
C02L C03F H03W 109.5
H03U C03F H03V 109.5
H03U C03F H03W 109.5
H03V C03F H03W 109.5
N02K C1 C033 113.5(4)
N02K C1 H1A 108.9
N02K C1 H1B 108.9
C033 C1 H1A 108.9
C033 C1 H1B 108.9
H1A C1 H1B 107.7

loop_
_geom_bond_atom_site_label_1
_geom_bond_atom_site_label_2
_geom_bond_distance
N001 N004 1.369(4)
N001 C00Q 1.350(4)
N001 C01B 1.434(4)
N002 N003 1.359(4)
N002 C00G 1.353(4)
N002 C01B 1.446(4)
N003 C00J 1.352(4)
N004 C013 1.334(4)
N005 N00N 1.349(4)
N005 C00S 1.336(4)
N005 C02F 1.429(4)
N006 H006 0.908(18)
N006 C01N 1.470(4)
N006 C020 1.430(4)
N007 H007 0.924(18)
N007 C028 1.450(4)
N007 C029 1.464(4)
N008 N00B 1.362(4)
N008 C01Z 1.347(4)
N008 C02F 1.466(4)
N009 H009 0.8604
N009 C01V 1.459(4)
N009 C02R 1.447(4)
N00A N00D 1.362(4)
N00A C02P 1.352(5)
N00A C02X 1.455(4)
N00B C02G 1.324(4)
N00C N00F 1.358(4)
N00C C01A 1.359(4)
N00C C02X 1.469(4)
N00D C02B 1.327(4)
C00E C00G 1.397(4)
C00E C00H 1.470(4)
C00E C00J 1.398(4)
N00F C01U 1.329(4)
C00G C00W 1.463(4)
C00H C00M 1.388(4)
C00H C00P 1.386(4)
N00I H00I 0.8601
N00I C017 1.440(4)
N00I C02S 1.474(4)
C00J C01G 1.486(5)
C00K C00L 1.391(4)
C00K C00R 1.386(4)
C00K C017 1.501(4)
C00L H00L 0.9300
C00L C00P 1.382(4)
C00M H00M 0.9300
C00M C00R 1.385(4)
N00N C02L 1.339(5)
C00O C00Q 1.368(5)
C00O C013 1.424(5)
C00O C015 1.474(4)
C00P H00P 0.9300
C00Q C022 1.492(5)
C00R H00R 0.9300
C00S C00Y 1.390(5)
C00S C02O 1.496(5)
C00T C00Z 1.398(5)
C00T C01D 1.404(5)
C00T C029 1.508(5)
C00U C00Z 1.390(5)
C00U C011 1.387(5)
C00U C01V 1.512(5)
C00V C00Y 1.468(5)
C00V C01J 1.388(5)
C00V C01K 1.394(5)
C00W H00A 0.9600
C00W H00B 0.9600
C00W H00C 0.9600
C00X C012 1.454(5)
C00X C01A 1.374(5)
C00X C01U 1.437(5)
C00Y C02L 1.404(5)
C00Z C02D 1.543(5)
C011 C014 1.391(5)
C011 C02C 1.516(5)
C012 C01Q 1.387(5)
C012 C021 1.395(5)
C013 C02E 1.479(5)
C014 C01D 1.397(5)
C014 C01N 1.506(5)
C015 C016 1.402(4)
C015 C01S 1.376(4)
C016 H016 0.9300
C016 C01W 1.380(4)
C017 H01A 0.9700
C017 H01B 0.9700
C018 C01C 1.387(5)
C018 C027 1.383(5)
C018 C02S 1.510(5)
N019 H019 0.83(4)
N019 C023 1.474(5)
N019 C02Q 1.456(5)
C01A C02V 1.505(5)
C01B H01C 0.9700
C01B H01D 0.9700
C01C C01F 1.392(5)
C01C C02W 1.521(5)
C01D C02H 1.521(5)
C01E H01E 0.9300
C01E C01O 1.390(5)
C01E C01Q 1.367(5)
C01F C01M 1.403(5)
C01F C031 1.475(5)
C01G H01F 0.9600
C01G H01G 0.9600
C01G H01H 0.9600
C01H C01R 1.400(5)
C01H C01W 1.392(5)
C01H C020 1.509(4)
C01I C01T 1.475(5)
C01I C01Z 1.366(5)
C01I C02G 1.403(5)
C01J H01J 0.9300
C01J C01L 1.396(5)
C01K H01K 0.9300
C01K C02M 1.405(5)
C01L H01L 0.9300
C01L C024 1.381(5)
C01M C01Y 1.372(5)
C01M C02T 1.514(5)
C01N H01I 0.9700
C01N H01M 0.9700
C01O C028 1.502(5)
C01O C02J 1.370(5)
C01P H01P 0.9300
C01P C01T 1.383(5)
C01P C02Z 1.393(5)
C01Q H01Q 0.9300
C01R H01R 0.9300
C01R C01S 1.377(4)
C01S H01S 0.9300
C01T C02N 1.394(5)
C01U C035 1.456(5)
C01V H01N 0.9700
C01V H01O 0.9700
C01W H01W 0.9300
C01X C02B 1.411(5)
C01X C02I 1.461(5)
C01X C02P 1.390(5)
C01Y C027 1.412(5)
C01Y C02Q 1.530(5)
C01Z C030 1.512(5)
C020 H02A 0.9700
C020 H02B 0.9700
C021 H021 0.9300
C021 C02J 1.382(5)
C022 H02C 0.9600
C022 H02D 0.9600
C022 H02E 0.9600
C023 H02F 0.9700
C023 H02G 0.9700
C023 C02A 1.492(5)
C024 C02M 1.395(5)
C024 C02R 1.485(5)
C025 H025 0.9300
C025 C026 1.391(5)
C025 C02A 1.376(5)
C026 H026 0.9300
C026 C02I 1.393(5)
C027 C034 1.489(5)
C028 H02H 0.9700
C028 H02I 0.9700
C029 H02J 0.9700
C029 H02K 0.9700
C02A C02Y 1.381(5)
C02B C036 1.499(5)
C02C H02L 0.9600
C02C H02M 0.9600
C02C H02N 0.9600
C02D H02O 0.9600
C02D H02P 0.9600
C02D H02Q 0.9600
C02E H02R 0.9600
C02E H02S 0.9600
C02E H02T 0.9600
C02F H02U 0.9700
C02F H02V 0.9700
C02G C038 1.523(5)
C02H H02W 0.9600
C02H H02X 0.9600
C02H H02Y 0.9600
C02I C02U 1.380(5)
C02J H02Z 0.9300
N02K H02 0.8603
N02K C031 1.469(5)
N02K C1 1.3961(10)
C02L C03F 1.505(5)
C02M H0AA 0.9300
C02N H1AA 0.9300
C02N C037 1.363(5)
C02O H2AA 0.9600
C02O H 0.9600
C02O HA 0.9600
C02P C039 1.475(6)
C02Q H3AA 0.9700
C02Q HB 0.9700
C02R H4AA 0.9700
C02R HC 0.9700
C02S H5AA 0.9700
C02S HD 0.9700
C02T H6AA 0.9600
C02T HE 0.9600
C02T HF 0.9600
C02U H7AA 0.9300
C02U C02Y 1.368(5)
C02V H8AA 0.9600
C02V HG 0.9600
C02V HH 0.9600
C02W H9AA 0.9600
C02W HI 0.9600
C02W HJ 0.9600
C02X H0BA 0.9700
C02X HK 0.9700
C02Y H1BA 0.9300
C02Z H2BA 0.9300
C02Z C033 1.374(5)
C030 H03A 0.9600
C030 H03B 0.9600
C030 H03C 0.9600
C031 H03D 0.9700
C031 H03E 0.9700
C033 C037 1.387(6)
C033 C1 1.463(6)
C034 H03F 0.9600
C034 H03G 0.9600
C034 H03H 0.9600
C035 H03I 0.9600
C035 H03J 0.9600
C035 H03K 0.9600
C036 H03L 0.9600
C036 H03M 0.9600
C036 H03N 0.9600
C037 H037 0.9300
C038 H03O 0.9600
C038 H03P 0.9600
C038 H03Q 0.9600
C039 H03R 0.9600
C039 H03S 0.9600
C039 H03T 0.9600
C03F H03U 0.9600
C03F H03V 0.9600
C03F H03W 0.9600
C1 H1A 0.9700
C1 H1B 0.9700
